data_7708313
loop_
_publ_author_name
'Liu, Bo-Liang'
'Xu, Qiao-Fei'
'Long, La-Sheng'
'Zheng, Lan-Sun'

_publ_section_title
;
 A Gd-based borate-carbonate framework exhibiting a large magnetocaloric
 effect at a low magnetic field.
;
_journal_issue 37
_journal_name_full 'Dalton transactions (Cambridge, England : 2003)'
_journal_page_first 12831
_journal_page_last 12834
_journal_paper_doi 10.1039/d1dt02624k
_journal_volume 50
_journal_year 2021
_chemical_formula_moiety 'C H4 B Gd O7'
_chemical_formula_sum 'C H4 B Gd O7'
_chemical_formula_weight 296.10
_space_group_crystal_system orthorhombic
_space_group_IT_number 57
_space_group_name_Hall '-P 2c 2b'
_space_group_name_H-M_alt 'P b c m'
_atom_sites_solution_hydrogens difmap
_audit_creation_date 2021-03-30
_audit_creation_method
;
Olex2 1.3-alpha
(compiled 2020.11.12 svn.r5f609507 for OlexSys, GUI svn.r6272)
;
_audit_update_record
;
2021-03-31 deposited with the CCDC.	2021-08-30 downloaded from the CCDC.
;
_cell_angle_alpha 90
_cell_angle_beta 90
_cell_angle_gamma 90
_cell_formula_units_Z 4
_cell_length_a 6.1685(4)
_cell_length_b 8.8840(6)
_cell_length_c 9.1876(7)
_cell_measurement_reflns_used 1745
_cell_measurement_temperature 100.15
_cell_measurement_theta_max 72.7490
_cell_measurement_theta_min 7.7780
_cell_volume 503.49(6)
_computing_molecular_graphics 'Olex2 1.3-alpha (Dolomanov et al., 2009)'
_computing_publication_material 'Olex2 1.3-alpha (Dolomanov et al., 2009)'
_computing_structure_refinement 'SHELXL 2018/3 (Sheldrick, 2015)'
_computing_structure_solution 'SHELXT 2018/2 (Sheldrick, 2018)'
_diffrn_ambient_temperature 100.15
_diffrn_measured_fraction_theta_full 1.000
_diffrn_measured_fraction_theta_max 1.000
_diffrn_measurement_device_type 'SuperNova, Dual, Cu at home/near, Atlas'
_diffrn_radiation_type CuK\a
_diffrn_radiation_wavelength 1.54184
_diffrn_reflns_av_R_equivalents 0.0489
_diffrn_reflns_av_unetI/netI 0.0277
_diffrn_reflns_Laue_measured_fraction_full 1.000
_diffrn_reflns_Laue_measured_fraction_max 1.000
_diffrn_reflns_limit_h_max 7
_diffrn_reflns_limit_h_min -5
_diffrn_reflns_limit_k_max 10
_diffrn_reflns_limit_k_min -7
_diffrn_reflns_limit_l_max 10
_diffrn_reflns_limit_l_min -10
_diffrn_reflns_number 2797
_diffrn_reflns_point_group_measured_fraction_full 1.000
_diffrn_reflns_point_group_measured_fraction_max 1.000
_diffrn_reflns_theta_full 64.972
_diffrn_reflns_theta_max 64.972
_diffrn_reflns_theta_min 7.179
_exptl_absorpt_coefficient_mu 85.215
_exptl_crystal_colour 'clear light colourless'
_exptl_crystal_colour_lustre clear
_exptl_crystal_colour_modifier light
_exptl_crystal_colour_primary colourless
_exptl_crystal_density_diffrn 3.906
_exptl_crystal_description block
_exptl_crystal_F_000 540
_refine_diff_density_max 1.965
_refine_diff_density_min -1.233
_refine_diff_density_rms 0.291
_refine_ls_extinction_method none
_refine_ls_goodness_of_fit_ref 1.154
_refine_ls_hydrogen_treatment refxyz
_refine_ls_matrix_type full
_refine_ls_number_parameters 57
_refine_ls_number_reflns 457
_refine_ls_number_restraints 64
_refine_ls_restrained_S_all 1.107
_refine_ls_R_factor_all 0.0516
_refine_ls_R_factor_gt 0.0467
_refine_ls_shift/su_max 0.000
_refine_ls_shift/su_mean 0.000
_refine_ls_structure_factor_coef Fsqd
_refine_ls_weighting_details 'w=1/[\s^2^(Fo^2^)+(0.0890P)^2^+1.2755P] where P=(Fo^2^+2Fc^2^)/3'
_refine_ls_weighting_scheme calc
_refine_ls_wR_factor_gt 0.1371
_refine_ls_wR_factor_ref 0.1426
_reflns_Friedel_coverage 0.000
_reflns_number_gt 382
_reflns_number_total 457
_reflns_threshold_expression 'I > 2\s(I)'
_cod_data_source_file d1dt02624k2.cif
_cod_data_source_block 1_pl
_cod_depositor_comments 'Adding full bibliography for 7708313.cif.'
_cod_database_code 7708313
_shelx_shelxl_version_number 2018/3
_shelx_space_group_comment
;
The symmetry employed for this shelxl refinement is uniquely defined
by the following loop, which should always be used as a source of
symmetry information in preference to the above space-group names.
They are only intended as comments.
;
_olex2_refinement_description
;
1. Fixed Uiso
 At 1.5 times of:
  All O(H) groups
2. Restrained distances
 O1-H1
 0.87 with sigma of 0.01
 H1_$2-H1_$1
 2.1 with sigma of 0.05
 H1_$3-H2
 2.15 with sigma of 0.05
 O2-H2
 0.85 with sigma of 0.05
 H2-H2_$4
 2.15 with sigma of 0.05
 Gd1-H1
 3.296649 with sigma of 0.02
 B1-H1
 1.949267 with sigma of 0.02
3. Rigid bond restraints
 O3, C1, O4
 with sigma for 1-2 distances of 0.01 and sigma for 1-3 distances of 0.01
4. Uiso/Uaniso restraints and constraints
B1 \\sim C1 \\sim O3 \\sim O4: within 2A with sigma of 0.01 and sigma for
terminal atoms of 0.02 within 2A
All non-hydrogen atoms restrained to be isotropic: with sigma of 0.2 and sigma
for terminal atoms of 0.4
;
_olex2_submission_special_instructions 'No special instructions were received'

loop_
_space_group_symop_operation_xyz
'x, y, z'
'-x, -y, z+1/2'
'x, -y+1/2, -z'
'-x, y+1/2, -z+1/2'
'-x, -y, -z'
'x, y, -z-1/2'
'-x, y-1/2, z'
'x, -y-1/2, z-1/2'

loop_
_atom_site_label
_atom_site_type_symbol
_atom_site_fract_x
_atom_site_fract_y
_atom_site_fract_z
_atom_site_U_iso_or_equiv
_atom_site_adp_type
_atom_site_occupancy
_atom_site_site_symmetry_order
_atom_site_calc_flag
_atom_site_refinement_flags_posn
_atom_site_refinement_flags_adp
_atom_site_refinement_flags_occupancy
_atom_site_disorder_assembly
_atom_site_disorder_group
Gd1 Gd -0.99990(8) 0.250000 -0.500000 0.0253(5) Uani 1 2 d DS TU P . .
O2 O -1.6450(7) 0.1512(4) -0.4144(5) 0.0131(10) Uani 1 1 d D U . . .
O1 O -1.3570(7) 0.1625(5) -0.5969(5) 0.0150(10) Uani 1 1 d D U . . .
H1 H -1.437(4) 0.094(3) -0.638(3) 0.023 Uiso 1 1 d D U . . .
O3 O -1.1001(8) 0.4664(6) -0.6288(5) 0.0271(12) Uani 1 1 d . U . . .
O4 O -1.0599(12) 0.6756(8) -0.750000 0.0287(16) Uani 1 2 d S TU P . .
C1 C -1.0877(14) 0.5321(10) -0.750000 0.0162(17) Uani 1 2 d S TU P . .
B1 B -1.5004(13) 0.250000 -0.500000 0.014(4) Uani 1 2 d DS TU P . .
H2 H -1.537(10) 0.143(6) -0.366(3) 0.13(7) Uiso 1 1 d D . . . .

loop_
_atom_site_aniso_label
_atom_site_aniso_U_11
_atom_site_aniso_U_22
_atom_site_aniso_U_33
_atom_site_aniso_U_23
_atom_site_aniso_U_13
_atom_site_aniso_U_12
Gd1 0.0099(7) 0.0377(7) 0.0282(7) 0.0221(3) 0.000 0.000
O2 0.015(2) 0.006(2) 0.018(2) -0.0005(17) 0.0009(17) -0.0011(15)
O1 0.014(2) 0.013(2) 0.018(2) 0.0005(17) 0.0010(18) 0.0026(15)
O3 0.024(3) 0.039(3) 0.018(2) 0.011(2) 0.0065(19) 0.013(2)
O4 0.019(3) 0.008(3) 0.059(4) 0.000 0.000 -0.003(3)
C1 0.009(4) 0.014(4) 0.026(4) 0.000 0.000 0.003(3)
B1 0.008(11) 0.012(8) 0.022(11) 0.003(4) 0.000 0.000

loop_
_atom_type_symbol
_atom_type_description
_atom_type_scat_dispersion_real
_atom_type_scat_dispersion_imag
_atom_type_scat_source
C C 0.0181 0.0091 'International Tables Vol C Tables 4.2.6.8 and 6.1.1.4'
H H 0.0000 0.0000 'International Tables Vol C Tables 4.2.6.8 and 6.1.1.4'
B B 0.0090 0.0039 'International Tables Vol C Tables 4.2.6.8 and 6.1.1.4'
Gd Gd -8.8380 11.9157 'International Tables Vol C Tables 4.2.6.8 and 6.1.1.4'
O O 0.0492 0.0322 'International Tables Vol C Tables 4.2.6.8 and 6.1.1.4'

loop_
_geom_angle_atom_site_label_1
_geom_angle_atom_site_label_2
_geom_angle_atom_site_label_3
_geom_angle
_geom_angle_site_symmetry_1
_geom_angle_site_symmetry_3
_geom_angle_publ_flag
O2 Gd1 O2 56.59(18) 1_655 3_654 ?
O2 Gd1 O1 141.14(14) 3_654 3_554 ?
O2 Gd1 O1 140.63(15) 3_654 . ?
O2 Gd1 O1 140.63(15) 1_655 3_554 ?
O2 Gd1 O1 141.14(14) 1_655 . ?
O2 Gd1 O3 89.43(13) 1_655 5_364 ?
O2 Gd1 O3 89.43(13) 3_654 7_355 ?
O2 Gd1 O3 68.21(14) 1_655 7_355 ?
O2 Gd1 O3 68.21(14) 3_654 5_364 ?
O2 Gd1 C1 81.85(17) 1_655 7_355 ?
O2 Gd1 C1 80.21(18) 1_655 5_364 ?
O2 Gd1 C1 81.85(17) 3_654 5_364 ?
O2 Gd1 C1 80.21(18) 3_654 7_355 ?
O1 Gd1 O1 56.43(18) 3_554 . ?
O1 Gd1 O3 127.83(14) 3_554 7_355 ?
O1 Gd1 O3 76.58(13) . 7_355 ?
O1 Gd1 O3 127.83(14) . 5_364 ?
O1 Gd1 O3 76.58(13) 3_554 5_364 ?
O1 Gd1 C1 71.98(18) 3_554 5_364 ?
O1 Gd1 C1 71.99(18) . 7_355 ?
O1 Gd1 C1 128.41(18) . 5_364 ?
O1 Gd1 C1 128.41(18) 3_554 7_355 ?
O3 Gd1 O2 77.44(14) 3_554 1_655 ?
O3 Gd1 O2 133.03(16) . 1_655 ?
O3 Gd1 O2 77.44(14) . 3_654 ?
O3 Gd1 O2 133.03(16) 3_554 3_654 ?
O3 Gd1 O1 80.97(16) 3_554 3_554 ?
O3 Gd1 O1 80.96(16) . . ?
O3 Gd1 O1 72.04(16) . 3_554 ?
O3 Gd1 O1 72.04(16) 3_554 . ?
O3 Gd1 O3 125.0(2) 3_554 5_364 ?
O3 Gd1 O3 62.7(2) . 5_364 ?
O3 Gd1 O3 125.0(2) . 7_355 ?
O3 Gd1 O3 62.7(2) 3_554 7_355 ?
O3 Gd1 O3 149.4(2) 3_554 . ?
O3 Gd1 O3 155.0(2) 5_364 7_355 ?
O3 Gd1 O4 77.6(2) 3_554 5_364 ?
O3 Gd1 O4 107.2(2) 3_554 7_355 ?
O3 Gd1 O4 107.2(2) . 5_364 ?
O3 Gd1 O4 77.6(2) . 7_355 ?
O3 Gd1 C1 146.57(18) 5_364 7_355 ?
O3 Gd1 C1 24.33(17) 5_364 5_364 ?
O3 Gd1 C1 84.61(19) . 5_364 ?
O3 Gd1 C1 84.61(19) 3_554 7_355 ?
O3 Gd1 C1 24.33(17) 7_355 7_355 ?
O3 Gd1 C1 100.80(18) . 7_355 ?
O3 Gd1 C1 100.80(18) 3_554 5_364 ?
O3 Gd1 C1 146.57(18) 7_355 5_364 ?
O4 Gd1 O2 70.2(2) 7_355 3_654 ?
O4 Gd1 O2 94.00(19) 5_364 3_654 ?
O4 Gd1 O2 94.00(19) 7_355 1_655 ?
O4 Gd1 O2 70.2(2) 5_364 1_655 ?
O4 Gd1 O1 123.9(2) 5_364 . ?
O4 Gd1 O1 73.2(2) 7_355 . ?
O4 Gd1 O1 73.2(2) 5_364 3_554 ?
O4 Gd1 O1 123.9(2) 7_355 3_554 ?
O4 Gd1 O3 48.04(18) 5_364 5_364 ?
O4 Gd1 O3 48.04(18) 7_355 7_355 ?
O4 Gd1 O3 127.06(19) 7_355 5_364 ?
O4 Gd1 O3 127.06(19) 5_364 7_355 ?
O4 Gd1 O4 162.4(4) 5_364 7_355 ?
O4 Gd1 C1 149.4(2) 7_355 5_364 ?
O4 Gd1 C1 149.4(2) 5_364 7_355 ?
O4 Gd1 C1 23.8(2) 5_364 5_364 ?
O4 Gd1 C1 23.8(2) 7_355 7_355 ?
C1 Gd1 C1 159.6(3) 5_364 7_355 ?
Gd1 O2 H2 159(4) 1_455 . ?
B1 O2 Gd1 98.8(3) . 1_455 ?
B1 O2 H2 81(4) . . ?
Gd1 O1 H1 150(2) . . ?
B1 O1 Gd1 98.6(3) . . ?
B1 O1 H1 107.1(17) . . ?
Gd1 O3 Gd1 117.3(2) . 5_364 ?
C1 O3 Gd1 144.2(5) . . ?
C1 O3 Gd1 86.8(5) . 5_364 ?
Gd1 O4 Gd1 143.5(3) 5_364 2_364 ?
C1 O4 Gd1 106.92(17) . 5_364 ?
C1 O4 Gd1 106.92(17) . 2_364 ?
Gd1 C1 Gd1 97.6(3) 5_364 2_364 ?
O3 C1 Gd1 68.8(4) . 5_364 ?
O3 C1 Gd1 68.8(4) 6_554 2_364 ?
O3 C1 Gd1 165.9(6) 6_554 5_364 ?
O3 C1 Gd1 165.9(6) . 2_364 ?
O3 C1 O3 124.3(9) . 6_554 ?
O3 C1 O4 117.8(5) 6_554 . ?
O3 C1 O4 117.8(5) . . ?
O4 C1 Gd1 49.29(14) . 2_364 ?
O4 C1 Gd1 49.29(14) . 5_364 ?
Gd1 B1 Gd1 180.0 1_455 . ?
Gd1 B1 H2 82(2) 1_455 . ?
Gd1 B1 H2 98(2) . . ?
O2 B1 Gd1 127.1(3) 3_554 . ?
O2 B1 Gd1 52.9(3) 3_554 1_455 ?
O2 B1 Gd1 127.1(3) . . ?
O2 B1 Gd1 52.9(3) . 1_455 ?
O2 B1 O2 105.8(6) . 3_554 ?
O2 B1 H2 134(2) 3_554 . ?
O2 B1 H2 30(2) . . ?
O1 B1 Gd1 53.2(3) . . ?
O1 B1 Gd1 126.8(3) 3_554 1_455 ?
O1 B1 Gd1 126.8(3) . 1_455 ?
O1 B1 Gd1 53.2(3) 3_554 . ?
O1 B1 O2 111.7(3) . . ?
O1 B1 O2 111.7(3) 3_554 3_554 ?
O1 B1 O2 110.7(3) 3_554 . ?
O1 B1 O2 110.7(3) . 3_554 ?
O1 B1 O1 106.4(6) . 3_554 ?
O1 B1 H2 104(2) . . ?
O1 B1 H2 86.2(18) 3_554 . ?

loop_
_geom_bond_atom_site_label_1
_geom_bond_atom_site_label_2
_geom_bond_distance
_geom_bond_site_symmetry_2
_geom_bond_publ_flag
Gd1 O2 2.487(4) 1_655 ?
Gd1 O2 2.487(4) 3_654 ?
Gd1 O1 2.500(4) . ?
Gd1 O1 2.500(4) 3_554 ?
Gd1 O3 2.341(5) . ?
Gd1 O3 2.851(6) 5_364 ?
Gd1 O3 2.341(5) 3_554 ?
Gd1 O3 2.851(6) 7_355 ?
Gd1 O4 2.418(2) 5_364 ?
Gd1 O4 2.418(2) 7_355 ?
Gd1 C1 3.052(6) 5_364 ?
Gd1 C1 3.052(6) 7_355 ?
O2 B1 1.478(6) . ?
O2 H2 0.80(5) . ?
O1 H1 0.872(9) . ?
O1 B1 1.476(6) . ?
O3 C1 1.259(7) . ?
O4 C1 1.287(11) . ?
B1 H2 1.57(4) . ?

loop_
_geom_torsion_atom_site_label_1
_geom_torsion_atom_site_label_2
_geom_torsion_atom_site_label_3
_geom_torsion_atom_site_label_4
_geom_torsion
_geom_torsion_site_symmetry_1
_geom_torsion_site_symmetry_2
_geom_torsion_site_symmetry_3
_geom_torsion_site_symmetry_4
_geom_torsion_publ_flag
Gd1 O2 B1 Gd1 180.000(0) 1_455 . . . ?
Gd1 O2 B1 O2 -0.001(1) 1_455 . . 3_554 ?
Gd1 O2 B1 O1 -120.5(4) 1_455 . . . ?
Gd1 O2 B1 O1 121.2(4) 1_455 . . 3_554 ?
Gd1 O1 B1 Gd1 180.000(0) . . . 1_455 ?
Gd1 O1 B1 O2 -120.9(4) . . . . ?
Gd1 O1 B1 O2 121.5(4) . . . 3_554 ?
Gd1 O1 B1 O1 0.000(1) . . . 3_554 ?
Gd1 O3 C1 Gd1 17(2) 5_364 . . 2_364 ?
Gd1 O3 C1 Gd1 -118(2) . . . 2_364 ?
Gd1 O3 C1 Gd1 -135.2(8) . . . 5_364 ?
Gd1 O3 C1 O3 39.1(15) . . . 6_554 ?
Gd1 O3 C1 O3 174.3(8) 5_364 . . 6_554 ?
Gd1 O3 C1 O4 -5.5(8) 5_364 . . . ?
Gd1 O3 C1 O4 -140.7(8) . . . . ?
Gd1 O4 C1 Gd1 -166.2(6) 5_364 . . 2_364 ?
Gd1 O4 C1 Gd1 166.2(6) 2_364 . . 5_364 ?
Gd1 O4 C1 O3 -173.0(6) 5_364 . . 6_554 ?
Gd1 O4 C1 O3 6.8(9) 5_364 . . . ?
Gd1 O4 C1 O3 173.0(6) 2_364 . . . ?
Gd1 O4 C1 O3 -6.8(9) 2_364 . . 6_554 ?
